data_2229234
loop_
_publ_author_name
'He, Hongshan'
'Sykes, Andrew G.'

_publ_section_title
;
 4-<i>tert</i>-Butylpyridinium triiodide--4-<i>tert</i>-butylpyridine
 (1/1)
;
_journal_coeditor_code SJ5091
_journal_issue 2
_journal_name_full 'Acta Crystallographica Section E'
_journal_page_first o434
_journal_paper_doi 10.1107/S1600536811001371
_journal_volume 67
_journal_year 2011
_chemical_formula_iupac 'C9 H14 N +, I3 -, C9 H13 N'
_chemical_formula_moiety 'C9 H14 N +, I3 -, C9 H13 N'
_chemical_formula_sum 'C18 H27 I3 N2'
_chemical_formula_weight 652.12
_chemical_name_systematic
;
4-<i>tert</i>-Butylpyridinium triiodide--4-<i>tert</i>-butylpyridine (1/1)
;
_space_group_IT_number 86
_symmetry_cell_setting tetragonal
_symmetry_space_group_name_Hall '-P 4bc'
_symmetry_space_group_name_H-M 'P 42/n :2'
_atom_sites_solution_hydrogens geom
_atom_sites_solution_primary direct
_atom_sites_solution_secondary difmap
_audit_creation_method SHELXL-97
_cell_angle_alpha 90.00
_cell_angle_beta 90.00
_cell_angle_gamma 90.00
_cell_formula_units_Z 4
_cell_length_a 11.6862(4)
_cell_length_b 11.6862(4)
_cell_length_c 17.1665(13)
_cell_measurement_reflns_used 9942
_cell_measurement_temperature 293(2)
_cell_measurement_theta_max 25.57
_cell_measurement_theta_min 2.37
_cell_volume 2344.4(2)
_computing_cell_refinement 'SAINT (Bruker, 2006)'
_computing_data_collection 'APEX2 (Bruker, 2006)'
_computing_data_reduction 'SAINT (Bruker, 2006)'
_computing_molecular_graphics 'ORTEP-3 for Windows (Farrugia, 1997)'
_computing_publication_material 'SHELXTL (Sheldrick, 2008), WinGX (Farrugia, 1999) and publCIF (Westrip, 2010)'
_computing_structure_refinement 'SHELXL97 (Sheldrick, 2008)'
_computing_structure_solution 'SHELXS97 (Sheldrick, 2008)'
_diffrn_ambient_temperature 293(2)
_diffrn_measured_fraction_theta_full 1.000
_diffrn_measured_fraction_theta_max 1.000
_diffrn_measurement_device_type 'Bruker APEXII CCD area-detector'
_diffrn_measurement_method '\f and \w'
_diffrn_radiation_monochromator graphite
_diffrn_radiation_source 'fine-focus sealed tube'
_diffrn_radiation_type MoK\a
_diffrn_radiation_wavelength 0.71073
_diffrn_reflns_av_R_equivalents 0.0273
_diffrn_reflns_av_sigmaI/netI 0.0125
_diffrn_reflns_limit_h_max 14
_diffrn_reflns_limit_h_min -14
_diffrn_reflns_limit_k_max 14
_diffrn_reflns_limit_k_min -14
_diffrn_reflns_limit_l_max 20
_diffrn_reflns_limit_l_min -20
_diffrn_reflns_number 23722
_diffrn_reflns_theta_full 25.63
_diffrn_reflns_theta_max 25.63
_diffrn_reflns_theta_min 2.11
_diffrn_standards_number 0
_exptl_absorpt_coefficient_mu 4.002
_exptl_absorpt_correction_T_max 0.2975
_exptl_absorpt_correction_T_min 0.2169
_exptl_absorpt_correction_type multi-scan
_exptl_absorpt_process_details '(SADABS; Bruker, 2006)'
_exptl_crystal_colour red
_exptl_crystal_density_diffrn 1.848
_exptl_crystal_density_method 'not measured'
_exptl_crystal_description block
_exptl_crystal_F_000 1232
_exptl_crystal_size_max 0.55
_exptl_crystal_size_mid 0.50
_exptl_crystal_size_min 0.40
_refine_diff_density_max 0.796
_refine_diff_density_min -0.770
_refine_ls_extinction_coef 0.00208(15)
_refine_ls_extinction_expression Fc^*^=kFc[1+0.001xFc^2^\l^3^/sin(2\q)]^-1/4^
_refine_ls_extinction_method 'SHELXL97 (Sheldrick, 2008)'
_refine_ls_goodness_of_fit_ref 1.041
_refine_ls_hydrogen_treatment mixed
_refine_ls_matrix_type full
_refine_ls_number_parameters 119
_refine_ls_number_reflns 2217
_refine_ls_number_restraints 1
_refine_ls_restrained_S_all 1.041
_refine_ls_R_factor_all 0.0491
_refine_ls_R_factor_gt 0.0370
_refine_ls_shift/su_max_lt 0.001
_refine_ls_shift/su_mean 0.000
_refine_ls_structure_factor_coef Fsqd
_refine_ls_weighting_details 'calc w=1/[\s^2^(Fo^2^)+(0.0303P)^2^+5.5874P] where P=(Fo^2^+2Fc^2^)/3'
_refine_ls_weighting_scheme calc
_refine_ls_wR_factor_gt 0.0819
_refine_ls_wR_factor_ref 0.0903
_reflns_number_gt 1758
_reflns_number_total 2217
_reflns_threshold_expression I>2\s(I)
_cod_data_source_file sj5091.cif
_cod_data_source_block I
_cod_original_sg_symbol_H-M 'P 42/n'
_cod_database_code 2229234
_cod_database_fobs_code 2229234

loop_
_symmetry_equiv_pos_as_xyz
'x, y, z'
'-x+1/2, -y+1/2, z'
'-y, x+1/2, z+1/2'
'y+1/2, -x, z+1/2'
'-x, -y, -z'
'x-1/2, y-1/2, -z'
'y, -x-1/2, -z-1/2'
'-y-1/2, x, -z-1/2'

loop_
_atom_site_type_symbol
_atom_site_label
_atom_site_fract_x
_atom_site_fract_y
_atom_site_fract_z
_atom_site_U_iso_or_equiv
_atom_site_adp_type
_atom_site_calc_flag
_atom_site_refinement_flags
_atom_site_occupancy
_atom_site_disorder_assembly
_atom_site_disorder_group
C C1 0.0501(4) 0.9717(5) 0.3368(3) 0.0641(12) Uani d . 1 . .
H H1 0.0502 1.0414 0.3107 0.077 Uiso calc R 1 . .
C C2 0.1482(4) 0.9081(6) 0.3407(3) 0.0749(15) Uani d . 1 . .
H H2 0.2140 0.9358 0.3169 0.090 Uiso calc R 1 . .
C C3 0.0595(5) 0.7687(5) 0.4119(3) 0.0694(14) Uani d . 1 . .
H H3 0.0625 0.6988 0.4376 0.083 Uiso calc R 1 . .
C C4 -0.0414(4) 0.8291(4) 0.4105(3) 0.0608(12) Uani d . 1 . .
H H4 -0.1055 0.8001 0.4360 0.073 Uiso calc R 1 . .
C C5 -0.0485(4) 0.9329(4) 0.3715(2) 0.0505(10) Uani d . 1 A .
C C6 -0.1613(4) 0.9989(4) 0.3681(3) 0.0590(12) Uani d . 1 . .
C C7 -0.179(2) 1.059(2) 0.2943(13) 0.099(7) Uiso d P 0.33 A 1
H H7A -0.1554 1.0099 0.2521 0.148 Uiso calc PR 0.33 A 1
H H7B -0.1338 1.1273 0.2937 0.148 Uiso calc PR 0.33 A 1
H H7C -0.2582 1.0775 0.2886 0.148 Uiso calc PR 0.33 A 1
C C8 -0.2650(16) 0.9078(16) 0.3731(13) 0.077(5) Uiso d P 0.33 A 1
H H8A -0.2680 0.8641 0.3258 0.116 Uiso calc PR 0.33 A 1
H H8B -0.3359 0.9479 0.3801 0.116 Uiso calc PR 0.33 A 1
H H8C -0.2526 0.8573 0.4164 0.116 Uiso calc PR 0.33 A 1
C C9 -0.1911(15) 1.0409(17) 0.4482(9) 0.051(4) Uiso d P 0.33 A 1
H H9A -0.1303 1.0882 0.4675 0.076 Uiso calc PR 0.33 A 1
H H9B -0.2017 0.9767 0.4823 0.076 Uiso calc PR 0.33 A 1
H H9C -0.2606 1.0847 0.4459 0.076 Uiso calc PR 0.33 A 1
C C7' -0.144(2) 1.125(2) 0.3487(17) 0.118(8) Uiso d P 0.33 A 2
H H7'1 -0.1136 1.1639 0.3933 0.177 Uiso calc PR 0.33 A 2
H H7'2 -0.2159 1.1584 0.3344 0.177 Uiso calc PR 0.33 A 2
H H7'3 -0.0912 1.1316 0.3060 0.177 Uiso calc PR 0.33 A 2
C C8' -0.230(2) 0.953(2) 0.3061(13) 0.091(7) Uiso d P 0.33 A 2
H H8'1 -0.3007 0.9947 0.3031 0.136 Uiso calc PR 0.33 A 2
H H8'2 -0.2453 0.8739 0.3159 0.136 Uiso calc PR 0.33 A 2
H H8'3 -0.1894 0.9609 0.2577 0.136 Uiso calc PR 0.33 A 2
C C9' -0.2236(18) 0.9924(19) 0.4480(12) 0.085(6) Uiso d P 0.33 A 2
H H9'1 -0.1681 0.9934 0.4892 0.127 Uiso calc PR 0.33 A 2
H H9'2 -0.2673 0.9230 0.4507 0.127 Uiso calc PR 0.33 A 2
H H9'3 -0.2739 1.0569 0.4534 0.127 Uiso calc PR 0.33 A 2
C C8" -0.2550(14) 0.9235(14) 0.3301(12) 0.052(3) Uiso d P 0.33 A 3
H H8"1 -0.3257 0.9653 0.3282 0.078 Uiso calc PR 0.33 A 3
H H8"2 -0.2653 0.8553 0.3604 0.078 Uiso calc PR 0.33 A 3
H H8"3 -0.2321 0.9033 0.2782 0.078 Uiso calc PR 0.33 A 3
C C7" -0.1486(14) 1.1071(15) 0.3079(11) 0.057(4) Uiso d P 0.33 A 3
H H7"1 -0.0932 1.1602 0.3280 0.085 Uiso calc PR 0.33 A 3
H H7"2 -0.2212 1.1449 0.3027 0.085 Uiso calc PR 0.33 A 3
H H7"3 -0.1240 1.0798 0.2579 0.085 Uiso calc PR 0.33 A 3
C C9" -0.1668(19) 1.0791(19) 0.4363(13) 0.085(7) Uiso d P 0.33 A 3
H H9"1 -0.0907 1.1022 0.4504 0.127 Uiso calc PR 0.33 A 3
H H9"2 -0.2021 1.0410 0.4796 0.127 Uiso calc PR 0.33 A 3
H H9"3 -0.2110 1.1452 0.4224 0.127 Uiso calc PR 0.33 A 3
N N1 0.1527(4) 0.8086(4) 0.3770(3) 0.0699(12) Uani d D 1 . .
I I1 0.2500 0.2500 0.38499(3) 0.06646(18) Uani d S 1 . .
I I2 0.05632(4) 0.40649(4) 0.38862(3) 0.1013(2) Uani d . 1 . .
H H99 0.220(6) 0.772(11) 0.381(5) 0.09(4) Uiso d PD 0.50 . .

loop_
_atom_site_aniso_label
_atom_site_aniso_U_11
_atom_site_aniso_U_22
_atom_site_aniso_U_33
_atom_site_aniso_U_12
_atom_site_aniso_U_13
_atom_site_aniso_U_23
C1 0.060(3) 0.068(3) 0.065(3) -0.004(2) 0.000(2) 0.009(2)
C2 0.048(3) 0.102(4) 0.074(4) -0.002(3) 0.008(3) -0.001(3)
C3 0.067(3) 0.068(3) 0.073(3) 0.013(3) -0.004(3) 0.008(3)
C4 0.055(3) 0.059(3) 0.068(3) 0.001(2) 0.007(2) 0.007(2)
C5 0.050(2) 0.055(3) 0.047(2) 0.0031(19) -0.0037(19) -0.0077(19)
C6 0.057(3) 0.060(3) 0.061(3) 0.014(2) -0.006(2) -0.010(2)
N1 0.053(3) 0.091(3) 0.066(3) 0.020(2) -0.005(2) -0.011(2)
I1 0.0663(3) 0.0676(3) 0.0656(3) 0.0000(2) 0.000 0.000
I2 0.0790(3) 0.1007(4) 0.1243(4) 0.0253(2) -0.0064(3) 0.0184(3)

loop_
_atom_type_symbol
_atom_type_description
_atom_type_scat_dispersion_real
_atom_type_scat_dispersion_imag
_atom_type_scat_source
C C 0.0033 0.0016 'International Tables Vol C Tables 4.2.6.8 and 6.1.1.4'
H H 0.0000 0.0000 'International Tables Vol C Tables 4.2.6.8 and 6.1.1.4'
N N 0.0061 0.0033 'International Tables Vol C Tables 4.2.6.8 and 6.1.1.4'
I I -0.4742 1.8119 'International Tables Vol C Tables 4.2.6.8 and 6.1.1.4'

loop_
_geom_angle_atom_site_label_1
_geom_angle_atom_site_label_2
_geom_angle_atom_site_label_3
_geom_angle_site_symmetry_1
_geom_angle_site_symmetry_3
_geom_angle
_geom_angle_publ_flag
C2 C1 C5 . . 120.2(5) ?
C2 C1 H1 . . 119.9 ?
C5 C1 H1 . . 119.9 ?
N1 C2 C1 . . 122.4(5) ?
N1 C2 H2 . . 118.8 ?
C1 C2 H2 . . 118.8 ?
N1 C3 C4 . . 121.1(5) ?
N1 C3 H3 . . 119.4 ?
C4 C3 H3 . . 119.4 ?
C3 C4 C5 . . 120.5(5) ?
C3 C4 H4 . . 119.7 ?
C5 C4 H4 . . 119.7 ?
C1 C5 C4 . . 116.5(4) ?
C1 C5 C6 . . 122.8(4) ?
C4 C5 C6 . . 120.7(4) ?
C8' C6 C9" . . 141.9(13) ?
C7 C6 C9" . . 111.9(14) ?
C8' C6 C9 . . 132.2(12) ?
C7 C6 C9 . . 127.3(12) ?
C8' C6 C7' . . 105.7(14) ?
C9" C6 C7' . . 64.7(14) ?
C9 C6 C7' . . 85.2(13) ?
C8' C6 C5 . . 108.8(9) ?
C7 C6 C5 . . 113.2(10) ?
C9" C6 C5 . . 108.8(9) ?
C9 C6 C5 . . 109.3(7) ?
C7' C6 C5 . . 112.3(11) ?
C7 C6 C8" . . 78.9(12) ?
C9" C6 C8" . . 130.8(11) ?
C9 C6 C8" . . 114.0(11) ?
C7' C6 C8" . . 123.5(13) ?
C5 C6 C8" . . 109.8(6) ?
C8' C6 C9' . . 112.1(14) ?
C7 C6 C9' . . 136.4(12) ?
C7' C6 C9' . . 107.7(14) ?
C5 C6 C9' . . 110.2(8) ?
C8" C6 C9' . . 90.7(11) ?
C7 C6 C8 . . 104.9(12) ?
C9" C6 C8 . . 109.8(12) ?
C9 C6 C8 . . 89.6(11) ?
C7' C6 C8 . . 138.5(13) ?
C5 C6 C8 . . 108.2(8) ?
C9' C6 C8 . . 64.5(11) ?
C8' C6 C7" . . 82.5(11) ?
C9" C6 C7" . . 90.8(11) ?
C9 C6 C7" . . 110.2(10) ?
C5 C6 C7" . . 109.6(7) ?
C8" C6 C7" . . 103.7(10) ?
C9' C6 C7" . . 129.5(10) ?
C8 C6 C7" . . 127.6(10) ?
C6 C7 H7A . . 109.5 ?
C6 C7 H7B . . 109.5 ?
H7A C7 H7B . . 109.5 ?
C6 C7 H7C . . 109.5 ?
H7A C7 H7C . . 109.5 ?
H7B C7 H7C . . 109.5 ?
C6 C8 H8A . . 109.5 ?
C6 C8 H8B . . 109.5 ?
H8A C8 H8B . . 109.5 ?
C6 C8 H8C . . 109.5 ?
H8A C8 H8C . . 109.5 ?
H8B C8 H8C . . 109.5 ?
C6 C9 H9A . . 109.5 ?
C6 C9 H9B . . 109.5 ?
H9A C9 H9B . . 109.5 ?
C6 C9 H9C . . 109.5 ?
H9A C9 H9C . . 109.5 ?
H9B C9 H9C . . 109.5 ?
C6 C7' H7'1 . . 109.5 ?
C6 C7' H7'2 . . 109.5 ?
H7'1 C7' H7'2 . . 109.5 ?
C6 C7' H7'3 . . 109.5 ?
H7'1 C7' H7'3 . . 109.5 ?
H7'2 C7' H7'3 . . 109.5 ?
C6 C8' H8'1 . . 109.5 ?
C6 C8' H8'2 . . 109.5 ?
H8'1 C8' H8'2 . . 109.5 ?
C6 C8' H8'3 . . 109.5 ?
H8'1 C8' H8'3 . . 109.5 ?
H8'2 C8' H8'3 . . 109.5 ?
C6 C9' H9'1 . . 109.5 ?
C6 C9' H9'2 . . 109.5 ?
H9'1 C9' H9'2 . . 109.5 ?
C6 C9' H9'3 . . 109.5 ?
H9'1 C9' H9'3 . . 109.5 ?
H9'2 C9' H9'3 . . 109.5 ?
C6 C8" H8"1 . . 109.5 ?
C6 C8" H8"2 . . 109.5 ?
H8"1 C8" H8"2 . . 109.5 ?
C6 C8" H8"3 . . 109.5 ?
H8"1 C8" H8"3 . . 109.5 ?
H8"2 C8" H8"3 . . 109.5 ?
C6 C7" H7"1 . . 109.5 ?
C6 C7" H7"2 . . 109.5 ?
H7"1 C7" H7"2 . . 109.5 ?
C6 C7" H7"3 . . 109.5 ?
H7"1 C7" H7"3 . . 109.5 ?
H7"2 C7" H7"3 . . 109.5 ?
C6 C9" H9"1 . . 109.5 ?
C6 C9" H9"2 . . 109.5 ?
H9"1 C9" H9"2 . . 109.5 ?
C6 C9" H9"3 . . 109.5 ?
H9"1 C9" H9"3 . . 109.5 ?
H9"2 C9" H9"3 . . 109.5 ?
C2 N1 C3 . . 119.3(4) ?
C2 N1 H99 . . 120(9) ?
C3 N1 H99 . . 121(9) ?
I2 I1 I2 2 . 177.55(3) ?

loop_
_geom_bond_atom_site_label_1
_geom_bond_atom_site_label_2
_geom_bond_site_symmetry_2
_geom_bond_distance
_geom_bond_publ_flag
C1 C2 . 1.368(7) ?
C1 C5 . 1.375(6) ?
C1 H1 . 0.9300 ?
C2 N1 . 1.320(7) ?
C2 H2 . 0.9300 ?
C3 N1 . 1.327(7) ?
C3 C4 . 1.374(7) ?
C3 H3 . 0.9300 ?
C4 C5 . 1.389(6) ?
C4 H4 . 0.9300 ?
C5 C6 . 1.528(6) ?
C6 C8' . 1.44(2) ?
C6 C7 . 1.46(2) ?
C6 C9" . 1.50(2) ?
C6 C9 . 1.500(16) ?
C6 C7' . 1.52(3) ?
C6 C8" . 1.549(16) ?
C6 C9' . 1.55(2) ?
C6 C8 . 1.614(19) ?
C6 C7" . 1.641(17) ?
C7 H7A . 0.9600 ?
C7 H7B . 0.9600 ?
C7 H7C . 0.9600 ?
C8 H8A . 0.9600 ?
C8 H8B . 0.9600 ?
C8 H8C . 0.9600 ?
C9 H9A . 0.9600 ?
C9 H9B . 0.9600 ?
C9 H9C . 0.9600 ?
C7' H7'1 . 0.9600 ?
C7' H7'2 . 0.9600 ?
C7' H7'3 . 0.9600 ?
C8' H8'1 . 0.9600 ?
C8' H8'2 . 0.9600 ?
C8' H8'3 . 0.9600 ?
C9' H9'1 . 0.9600 ?
C9' H9'2 . 0.9600 ?
C9' H9'3 . 0.9600 ?
C8" H8"1 . 0.9600 ?
C8" H8"2 . 0.9600 ?
C8" H8"3 . 0.9600 ?
C7" H7"1 . 0.9600 ?
C7" H7"2 . 0.9600 ?
C7" H7"3 . 0.9600 ?
C9" H9"1 . 0.9600 ?
C9" H9"2 . 0.9600 ?
C9" H9"3 . 0.9600 ?
N1 H99 . 0.90(2) ?
I1 I2 2 2.9105(4) ?
I1 I2 . 2.9105(4) ?

loop_
_geom_hbond_atom_site_label_D
_geom_hbond_atom_site_label_H
_geom_hbond_atom_site_label_A
_geom_hbond_site_symmetry_A
_geom_hbond_distance_DH
_geom_hbond_distance_HA
_geom_hbond_distance_DA
_geom_hbond_angle_DHA
_geom_hbond_publ_flag
N1 H99 N1 2_565 0.90 1.76 2.655(7) 172 y
